data_1570475
loop_
_publ_author_name
'Liu, Yue'
'Yang, Gang'
'Li, Chao'
'Tan, Chen'
'Chen, Min'

_publ_section_title
;
 Ligand pre-inserted \a-diimine palladium catalysts and mechanism studies
 in olefin polymerization
;
_journal_issue 1
_journal_name_full 'Polymer Chemistry'
_journal_page_first 40
_journal_page_last 45
_journal_paper_doi 10.1039/D3PY01011B
_journal_volume 15
_journal_year 2024
_chemical_formula_moiety 'C47 H44 Cl N2 Pd'
_chemical_formula_sum 'C47 H44 Cl N2 Pd'
_chemical_formula_weight 778.69
_space_group_crystal_system monoclinic
_space_group_IT_number 14
_space_group_name_Hall '-P 2ybc'
_space_group_name_H-M_alt 'P 1 21/c 1'
_atom_sites_solution_hydrogens mixed
_atom_sites_solution_primary dual
_audit_creation_date 2023-05-20
_audit_creation_method
;
Olex2 1.5
(compiled 2023.03.06 svn.rbb2c1857 for OlexSys, GUI svn.r6748)
;
_audit_update_record
;
2023-05-29 deposited with the CCDC.	2023-11-29 downloaded from the CCDC.
;
_cell_angle_alpha 90
_cell_angle_beta 107.6140(10)
_cell_angle_gamma 90
_cell_formula_units_Z 4
_cell_length_a 19.1884(5)
_cell_length_b 10.6212(3)
_cell_length_c 20.1144(5)
_cell_measurement_reflns_used 9491
_cell_measurement_temperature 170
_cell_measurement_theta_max 26.354
_cell_measurement_theta_min 2.600
_cell_volume 3907.20(18)
_computing_cell_refinement 'SAINT V8.40A (Bruker, 2019)'
_computing_data_reduction 'SAINT V8.40A (Bruker, 2019)'
_computing_molecular_graphics 'Olex2 1.5 (Dolomanov et al., 2009)'
_computing_publication_material 'Olex2 1.5 (Dolomanov et al., 2009)'
_computing_structure_refinement 'SHELXL 2019/2 (Sheldrick, 2015)'
_computing_structure_solution 'SHELXT 2014/5 (Sheldrick, 2014)'
_diffrn_ambient_temperature 170
_diffrn_measured_fraction_theta_full 0.993
_diffrn_measured_fraction_theta_max 0.993
_diffrn_measurement_device_type 'D8 VENTURE'
_diffrn_measurement_method '\f and \w scans'
_diffrn_radiation_type MoK\a
_diffrn_radiation_wavelength 0.71073
_diffrn_reflns_av_R_equivalents 0.0602
_diffrn_reflns_av_unetI/netI 0.0478
_diffrn_reflns_Laue_measured_fraction_full 0.993
_diffrn_reflns_Laue_measured_fraction_max 0.993
_diffrn_reflns_limit_h_max 23
_diffrn_reflns_limit_h_min -23
_diffrn_reflns_limit_k_max 12
_diffrn_reflns_limit_k_min -13
_diffrn_reflns_limit_l_max 24
_diffrn_reflns_limit_l_min -25
_diffrn_reflns_number 37208
_diffrn_reflns_point_group_measured_fraction_full 0.993
_diffrn_reflns_point_group_measured_fraction_max 0.993
_diffrn_reflns_theta_full 25.242
_diffrn_reflns_theta_max 26.413
_diffrn_reflns_theta_min 2.125
_diffrn_source_current 1.4
_diffrn_source_power 0.07
_diffrn_source_voltage 50.0
_diffrn_standards_number 0
_exptl_absorpt_coefficient_mu 0.578
_exptl_absorpt_correction_T_max 0.7454
_exptl_absorpt_correction_T_min 0.5184
_exptl_absorpt_correction_type multi-scan
_exptl_absorpt_process_details
;
SADABS-2016/2 (Bruker,2016/2) was used for absorption correction.
wR2(int) was 0.1367 before and 0.0656 after correction.
The Ratio of minimum to maximum transmission is 0.6955.
The \l/2 correction factor is Not present.
;
_exptl_crystal_colour red
_exptl_crystal_colour_primary red
_exptl_crystal_density_diffrn 1.324
_exptl_crystal_description block
_exptl_crystal_F_000 1612
_exptl_crystal_size_max 0.11
_exptl_crystal_size_mid 0.06
_exptl_crystal_size_min 0.04
_refine_diff_density_max 1.271
_refine_diff_density_min -0.886
_refine_diff_density_rms 0.097
_refine_ls_extinction_method none
_refine_ls_goodness_of_fit_ref 1.062
_refine_ls_hydrogen_treatment mixed
_refine_ls_matrix_type full
_refine_ls_number_parameters 488
_refine_ls_number_reflns 7963
_refine_ls_number_restraints 485
_refine_ls_restrained_S_all 1.104
_refine_ls_R_factor_all 0.0662
_refine_ls_R_factor_gt 0.0596
_refine_ls_shift/su_max 0.001
_refine_ls_shift/su_mean 0.000
_refine_ls_structure_factor_coef Fsqd
_refine_ls_weighting_details 'w=1/[\s^2^(Fo^2^)+(0.0890P)^2^+8.9186P] where P=(Fo^2^+2Fc^2^)/3'
_refine_ls_weighting_scheme calc
_refine_ls_wR_factor_gt 0.1702
_refine_ls_wR_factor_ref 0.1758
_reflns_Friedel_coverage 0.000
_reflns_number_gt 7087
_reflns_number_total 7963
_reflns_threshold_expression 'I > 2\s(I)'
_cod_data_source_file d3py01011b2.cif
_cod_data_source_block lpd2_0m
_cod_depositor_comments 'Adding full bibliography for 1570475--1570477.cif.'
_cod_database_code 1570475
_shelx_shelxl_version_number 2019/2
_shelx_space_group_comment
;
The symmetry employed for this shelxl refinement is uniquely defined
by the following loop, which should always be used as a source of
symmetry information in preference to the above space-group names.
They are only intended as comments.
;
_shelx_estimated_absorpt_t_max 0.977
_shelx_estimated_absorpt_t_min 0.939
_olex2_refinement_description
;
1. Fixed Uiso
 At 1.2 times of:
  All C(H) groups, {H48A,H48B} of C48, {H46A,H46B} of C46
 At 1.5 times of:
  All C(H,H,H) groups, {H39A,H39B} of C39
2. Restrained distances
 Pd1-C50 = Pd1-C51
 2.1 with sigma of 0.02
 Pd1-Cl1 \\sim Pd1-Cl00
 with sigma of 0.02
3. Rigid bond restraints
 All non-hydrogen atoms
 with sigma for 1-2 distances of 0.01 and sigma for 1-3 distances of 0.01
 All non-hydrogen atoms
 with sigma for 1-2 distances of 0.005 and sigma for 1-3 distances of 0.005
4. Uiso/Uaniso restraints and constraints
All non-hydrogen atoms have similar U: within 2A with sigma of 0.04 and sigma
for terminal atoms of 0.08 within 2A
All non-hydrogen atoms have similar U: within 2A with sigma of 0.005 and sigma
for terminal atoms of 0.01 within 2A
Uanis(C51) \\sim Ueq: with sigma of 0.001 and sigma for terminal atoms of 0.002
5. Others
 Fixed Sof: Cl00(0.5) Cl1(0.5) C51(0.5) H51A(0.5) H51B(0.5) H51C(0.5) C50(0.5)
 H50A(0.5) H50B(0.5) H50C(0.5)
6.a Ternary CH refined with riding coordinates:
 C21(H21), C1(H1)
6.b Secondary CH2 refined with riding coordinates:
 C46(H46A,H46B)
6.c Aromatic/amide H refined with riding coordinates:
 C15(H15), C18(H18), C7(H7), C3(H3), C9(H9), C11(H11), C23(H23), C27(H27),
 C10(H10), C6(H6), C29(H29), C25(H25), C26(H26), C24(H24), C5(H5), C4(H4),
 C13(H13), C38(H38), C12(H12), C30(H30), C31(H31), C41(H41), C32(H32), C44(H44),
  C43(H43), C42(H42), C47(H47)
6.d X=CH2 refined with riding coordinates:
 C48(H48A,H48B)
6.e Idealised Me refined as rotating group:
 C35(H35A,H35B,H35C), C17(H17A,H17B,H17C), C51(H51A,H51B,H51C), C50(H50A,H50B,
 H50C)
;
_olex2_submission_special_instructions 'No special instructions were received'

loop_
_space_group_symop_operation_xyz
'x, y, z'
'-x, y+1/2, -z+1/2'
'-x, -y, -z'
'x, -y-1/2, z-1/2'

loop_
_atom_site_label
_atom_site_type_symbol
_atom_site_fract_x
_atom_site_fract_y
_atom_site_fract_z
_atom_site_U_iso_or_equiv
_atom_site_adp_type
_atom_site_occupancy
_atom_site_site_symmetry_order
_atom_site_calc_flag
_atom_site_refinement_flags_posn
_atom_site_refinement_flags_adp
_atom_site_refinement_flags_occupancy
_atom_site_disorder_assembly
_atom_site_disorder_group
Pd1 Pd 0.66238(2) 0.58549(3) 0.63486(2) 0.03568(14) Uani 1 1 d D U . . .
Cl00 Cl 0.73587(16) 0.4298(3) 0.69323(16) 0.0391(7) Uani 0.5 1 d D U P A 1
N1 N 0.74009(16) 0.6848(3) 0.59876(15) 0.0285(6) Uani 1 1 d . U . . .
N2 N 0.60415(19) 0.7398(4) 0.5869(2) 0.0471(8) Uani 1 1 d . U . . .
C22 C 0.7799(2) 0.4050(4) 0.4626(2) 0.0354(7) Uani 1 1 d . U . . .
C15 C 0.94176(19) 0.6604(4) 0.66344(19) 0.0288(7) Uani 1 1 d . U . . .
H15 H 0.981008 0.682417 0.703449 0.035 Uiso 1 1 calc R U . . .
C19 C 0.81366(18) 0.6486(4) 0.60387(18) 0.0270(6) Uani 1 1 d . U . . .
Cl1 Cl 0.5783(3) 0.4846(5) 0.6645(4) 0.1007(16) Uani 0.5 1 d D U P A 2
C14 C 0.87054(18) 0.6804(4) 0.66391(18) 0.0277(6) Uani 1 1 d . U . . .
C16 C 0.9573(2) 0.6088(4) 0.6056(2) 0.0310(7) Uani 1 1 d . U . . .
C34 C 0.71643(19) 0.7911(4) 0.56875(19) 0.0312(7) Uani 1 1 d . U . . .
C2 C 0.8446(2) 0.8821(4) 0.71613(19) 0.0338(7) Uani 1 1 d . U . . .
C20 C 0.8267(2) 0.5822(4) 0.54919(19) 0.0292(7) Uani 1 1 d . U . . .
C21 C 0.7624(2) 0.5325(4) 0.49025(19) 0.0316(7) Uani 1 1 d . U . . .
H21 H 0.723136 0.514276 0.512143 0.038 Uiso 1 1 calc R U . . .
C8 C 0.9054(2) 0.6973(4) 0.79518(19) 0.0331(7) Uani 1 1 d . U . . .
C1 C 0.85277(19) 0.7406(4) 0.72542(18) 0.0305(7) Uani 1 1 d . U . . .
H1 H 0.803466 0.708122 0.724133 0.037 Uiso 1 1 calc R U . . .
C18 C 0.8993(2) 0.5657(4) 0.5503(2) 0.0318(7) Uani 1 1 d . U . . .
H18 H 0.909312 0.524064 0.512418 0.038 Uiso 1 1 calc R U . . .
C7 C 0.8971(2) 0.9551(4) 0.6987(2) 0.0365(7) Uani 1 1 d . U . . .
H7 H 0.939814 0.915883 0.693976 0.044 Uiso 1 1 calc R U . . .
C37 C 0.6384(2) 0.8203(4) 0.5615(2) 0.0419(8) Uani 1 1 d . U . . .
C28 C 0.7301(2) 0.6300(4) 0.4344(2) 0.0367(7) Uani 1 1 d . U . . .
C3 C 0.7824(2) 0.9422(4) 0.7225(2) 0.0394(8) Uani 1 1 d . U . . .
H3 H 0.746277 0.895109 0.735176 0.047 Uiso 1 1 calc R U . . .
C9 C 0.9078(2) 0.5707(4) 0.8128(2) 0.0412(8) Uani 1 1 d . U . . .
H9 H 0.878907 0.512204 0.780249 0.049 Uiso 1 1 calc R U . . .
C11 C 0.9937(3) 0.6138(5) 0.9248(2) 0.0520(10) Uani 1 1 d . U . . .
H11 H 1.022935 0.585628 0.969303 0.062 Uiso 1 1 calc R U . . .
C23 C 0.8061(2) 0.3076(4) 0.5102(2) 0.0445(9) Uani 1 1 d . U . . .
H23 H 0.815312 0.322950 0.558678 0.053 Uiso 1 1 calc R U . . .
C27 C 0.7676(2) 0.3806(4) 0.3925(2) 0.0416(8) Uani 1 1 d . U . . .
H27 H 0.750860 0.445912 0.359252 0.050 Uiso 1 1 calc R U . . .
C10 C 0.9515(2) 0.5281(5) 0.8770(2) 0.0499(10) Uani 1 1 d . U . . .
H10 H 0.952726 0.441120 0.888254 0.060 Uiso 1 1 calc R U . . .
C6 C 0.8879(3) 1.0832(4) 0.6883(2) 0.0430(9) Uani 1 1 d . U . . .
H6 H 0.924570 1.131518 0.677333 0.052 Uiso 1 1 calc R U . . .
C35 C 0.7594(2) 0.8841(4) 0.5418(2) 0.0356(8) Uani 1 1 d . U . . .
H35A H 0.762624 0.963517 0.567448 0.053 Uiso 1 1 calc R U . . .
H35B H 0.735165 0.898956 0.492108 0.053 Uiso 1 1 calc R U . . .
H35C H 0.808716 0.851168 0.548283 0.053 Uiso 1 1 calc R U . . .
C29 C 0.7740(3) 0.7020(4) 0.4046(2) 0.0421(8) Uani 1 1 d . U . . .
H29 H 0.825013 0.685962 0.417131 0.051 Uiso 1 1 calc R U . . .
C25 C 0.8043(2) 0.1655(5) 0.4174(3) 0.0491(9) Uani 1 1 d . U . . .
H25 H 0.811441 0.083570 0.401643 0.059 Uiso 1 1 calc R U . . .
C17 C 1.0351(2) 0.6031(4) 0.6029(2) 0.0388(9) Uani 1 1 d . U . . .
H17A H 1.044665 0.675710 0.576918 0.058 Uiso 1 1 calc R U . . .
H17B H 1.042286 0.525233 0.579663 0.058 Uiso 1 1 calc R U . . .
H17C H 1.068883 0.604587 0.650503 0.058 Uiso 1 1 calc R U . . .
C26 C 0.7797(3) 0.2606(5) 0.3707(3) 0.0498(9) Uani 1 1 d . U . . .
H26 H 0.770788 0.244633 0.322316 0.060 Uiso 1 1 calc R U . . .
C24 C 0.8186(3) 0.1893(5) 0.4880(3) 0.0504(10) Uani 1 1 d . U . . .
H24 H 0.837124 0.124212 0.520994 0.061 Uiso 1 1 calc R U . . .
C5 C 0.8258(3) 1.1412(5) 0.6938(2) 0.0493(9) Uani 1 1 d . U . . .
H5 H 0.819369 1.229321 0.686373 0.059 Uiso 1 1 calc R U . . .
C4 C 0.7729(3) 1.0703(5) 0.7104(2) 0.0484(9) Uani 1 1 d . U . . .
H4 H 0.729642 1.109994 0.713410 0.058 Uiso 1 1 calc R U . . .
C13 C 0.9491(2) 0.7805(5) 0.8427(2) 0.0420(9) Uani 1 1 d . U . . .
H13 H 0.949311 0.867089 0.831029 0.050 Uiso 1 1 calc R U . . .
C38 C 0.6557(2) 0.6546(5) 0.4141(2) 0.0511(10) Uani 1 1 d . U . . .
H38 H 0.624796 0.605824 0.433062 0.061 Uiso 1 1 calc R U . . .
C12 C 0.9929(3) 0.7386(5) 0.9077(2) 0.0506(10) Uani 1 1 d . U . . .
H12 H 1.022319 0.796818 0.940103 0.061 Uiso 1 1 calc R U . . .
C30 C 0.7435(3) 0.7969(5) 0.3568(2) 0.0543(10) Uani 1 1 d . U . . .
H30 H 0.773992 0.844963 0.336926 0.065 Uiso 1 1 calc R U . . .
C39 C 0.6065(3) 0.9396(6) 0.5242(4) 0.0648(15) Uani 1 1 d . U . . .
H39A H 0.592(4) 0.929(7) 0.470(4) 0.097 Uiso 1 1 d . U . . .
H39B H 0.565(4) 0.962(8) 0.539(4) 0.097 Uiso 1 1 d . U . . .
C31 C 0.6704(3) 0.8212(6) 0.3383(3) 0.0650(12) Uani 1 1 d . U . . .
H31 H 0.650107 0.886972 0.306235 0.078 Uiso 1 1 calc R U . . .
C41 C 0.4751(3) 0.7020(6) 0.5184(4) 0.0757(13) Uani 1 1 d . U . . .
H41 H 0.490933 0.654807 0.485538 0.091 Uiso 1 1 calc R U . . .
C32 C 0.6257(3) 0.7493(6) 0.3665(3) 0.0664(12) Uani 1 1 d . U . . .
H32 H 0.574571 0.765035 0.353261 0.080 Uiso 1 1 calc R U . . .
C40 C 0.5272(3) 0.7578(6) 0.5784(3) 0.0614(10) Uani 1 1 d . U . . .
C44 C 0.4288(3) 0.8277(7) 0.6182(4) 0.0804(13) Uani 1 1 d . U . . .
H44 H 0.411697 0.868556 0.652252 0.096 Uiso 1 1 calc R U . . .
C43 C 0.3816(4) 0.7791(7) 0.5623(4) 0.0833(14) Uani 1 1 d . U . . .
H43 H 0.330984 0.785759 0.557619 0.100 Uiso 1 1 calc R U . . .
C42 C 0.4020(3) 0.7186(7) 0.5099(4) 0.0842(14) Uani 1 1 d . U . . .
H42 H 0.366160 0.689396 0.469029 0.101 Uiso 1 1 calc R U . . .
C45 C 0.5066(3) 0.8193(7) 0.6281(4) 0.0763(12) Uani 1 1 d . U . . .
C46 C 0.5575(4) 0.8709(9) 0.6894(4) 0.0912(16) Uani 1 1 d . U . . .
H46A H 0.604332 0.825337 0.697452 0.109 Uiso 1 1 calc R U . . .
H46B H 0.539226 0.851801 0.729325 0.109 Uiso 1 1 calc R U . . .
C47 C 0.5731(5) 1.0033(11) 0.6911(6) 0.119(2) Uani 1 1 d . U . . .
H47 H 0.587274 1.032677 0.652541 0.142 Uiso 1 1 calc R U . . .
C48 C 0.5711(6) 1.0947(12) 0.7385(7) 0.148(4) Uani 1 1 d . U . . .
H48A H 0.557397 1.073668 0.778743 0.178 Uiso 1 1 calc R U . . .
H48B H 0.583324 1.179065 0.731101 0.178 Uiso 1 1 calc R U . . .
C51 C 0.7290(7) 0.4208(12) 0.6712(5) 0.026(2) Uani 0.5 1 d D U P A 2
H51A H 0.771760 0.423250 0.654139 0.039 Uiso 0.5 1 calc R U P A 2
H51B H 0.700315 0.344962 0.653546 0.039 Uiso 0.5 1 calc R U P A 2
H51C H 0.745230 0.419593 0.722272 0.039 Uiso 0.5 1 calc R U P A 2
C50 C 0.5720(10) 0.545(2) 0.6683(15) 0.099(4) Uani 0.5 1 d D U P A 1
H50A H 0.584054 0.475729 0.701989 0.149 Uiso 0.5 1 calc R U P A 1
H50B H 0.530712 0.520648 0.628151 0.149 Uiso 0.5 1 calc R U P A 1
H50C H 0.558891 0.619809 0.690433 0.149 Uiso 0.5 1 calc R U P A 1

loop_
_atom_site_aniso_label
_atom_site_aniso_U_11
_atom_site_aniso_U_22
_atom_site_aniso_U_33
_atom_site_aniso_U_23
_atom_site_aniso_U_13
_atom_site_aniso_U_12
Pd1 0.02602(18) 0.0363(2) 0.0456(2) 0.00931(13) 0.01216(13) 0.00270(11)
Cl00 0.0264(11) 0.0310(12) 0.0571(18) 0.0266(13) 0.0082(13) 0.0115(9)
N1 0.0240(12) 0.0320(14) 0.0284(13) 0.0013(11) 0.0062(10) 0.0033(11)
N2 0.0262(14) 0.0428(18) 0.072(2) 0.0118(15) 0.0136(14) 0.0076(13)
C22 0.0294(15) 0.0364(16) 0.0401(16) -0.0040(13) 0.0100(13) -0.0075(13)
C15 0.0235(14) 0.0289(17) 0.0329(15) 0.0008(13) 0.0066(12) 0.0008(13)
C19 0.0224(13) 0.0294(16) 0.0298(13) 0.0026(12) 0.0086(11) 0.0010(12)
Cl1 0.067(2) 0.102(4) 0.148(4) 0.034(4) 0.055(2) 0.009(2)
C14 0.0248(14) 0.0287(16) 0.0295(13) 0.0020(12) 0.0082(11) 0.0008(13)
C16 0.0248(14) 0.0323(17) 0.0367(16) 0.0021(14) 0.0104(13) 0.0023(13)
C34 0.0262(14) 0.0320(17) 0.0341(16) 0.0039(13) 0.0069(13) 0.0029(13)
C2 0.0319(15) 0.0376(16) 0.0301(15) -0.0025(13) 0.0069(13) 0.0051(13)
C20 0.0251(14) 0.0328(17) 0.0302(14) 0.0001(12) 0.0089(12) -0.0001(12)
C21 0.0270(14) 0.0363(16) 0.0326(14) -0.0029(12) 0.0104(12) -0.0033(13)
C8 0.0299(15) 0.0406(17) 0.0303(14) 0.0011(13) 0.0112(12) 0.0023(14)
C1 0.0264(14) 0.0356(16) 0.0296(14) -0.0012(13) 0.0084(12) 0.0025(13)
C18 0.0271(14) 0.0349(18) 0.0344(16) -0.0028(14) 0.0110(13) 0.0017(14)
C7 0.0360(17) 0.0369(17) 0.0352(16) -0.0025(15) 0.0087(14) 0.0000(15)
C37 0.0265(15) 0.0388(19) 0.058(2) 0.0127(16) 0.0093(15) 0.0080(14)
C28 0.0360(16) 0.0416(18) 0.0313(15) -0.0030(14) 0.0081(13) 0.0020(14)
C3 0.0377(17) 0.0439(18) 0.0370(17) -0.0025(16) 0.0122(15) 0.0100(15)
C9 0.0363(18) 0.0444(19) 0.0413(18) 0.0094(15) 0.0095(15) -0.0034(16)
C11 0.046(2) 0.066(2) 0.0383(18) 0.0122(18) 0.0044(16) -0.0004(19)
C23 0.0428(19) 0.0368(18) 0.0473(18) -0.0016(15) 0.0039(16) -0.0050(16)
C27 0.0439(19) 0.0423(19) 0.0419(17) -0.0059(15) 0.0180(16) -0.0054(17)
C10 0.044(2) 0.056(2) 0.0474(19) 0.0182(17) 0.0096(16) -0.0046(18)
C6 0.0476(19) 0.0382(19) 0.0403(18) -0.0012(15) 0.0089(16) -0.0012(16)
C35 0.0337(18) 0.035(2) 0.0385(19) 0.0040(16) 0.0112(15) 0.0011(16)
C29 0.0508(19) 0.043(2) 0.0349(17) -0.0002(15) 0.0168(15) 0.0034(17)
C25 0.0412(19) 0.041(2) 0.068(2) -0.0124(17) 0.0212(18) -0.0085(17)
C17 0.0269(17) 0.048(2) 0.044(2) -0.0001(18) 0.0144(15) 0.0015(16)
C26 0.054(2) 0.049(2) 0.0518(19) -0.0117(16) 0.0232(18) -0.0066(19)
C24 0.044(2) 0.0403(19) 0.062(2) -0.0012(18) 0.0084(18) -0.0058(17)
C5 0.059(2) 0.039(2) 0.0444(19) -0.0021(17) 0.0072(17) 0.0091(17)
C4 0.050(2) 0.047(2) 0.047(2) -0.0019(17) 0.0116(17) 0.0178(17)
C13 0.0420(19) 0.044(2) 0.0357(17) -0.0033(15) 0.0051(14) 0.0030(16)
C38 0.0373(18) 0.066(3) 0.0445(19) 0.0016(18) 0.0041(16) 0.0051(18)
C12 0.048(2) 0.058(2) 0.0371(18) -0.0003(18) 0.0009(16) 0.0008(19)
C30 0.075(2) 0.053(2) 0.0382(18) 0.0056(17) 0.0218(18) 0.009(2)
C39 0.043(3) 0.052(3) 0.101(4) 0.033(3) 0.023(3) 0.022(2)
C31 0.079(3) 0.069(3) 0.044(2) 0.012(2) 0.013(2) 0.024(2)
C41 0.038(2) 0.073(3) 0.107(3) 0.010(2) 0.009(2) 0.008(2)
C32 0.056(2) 0.080(3) 0.053(2) 0.007(2) 0.0026(19) 0.020(2)
C40 0.0351(17) 0.061(2) 0.090(2) 0.020(2) 0.0221(17) 0.0125(17)
C44 0.059(2) 0.086(3) 0.103(3) 0.030(3) 0.034(2) 0.024(2)
C43 0.056(2) 0.079(3) 0.119(4) 0.024(3) 0.033(2) 0.008(2)
C42 0.049(2) 0.075(3) 0.121(3) 0.009(3) 0.015(2) 0.003(2)
C45 0.059(2) 0.085(3) 0.091(3) 0.021(2) 0.0322(19) 0.021(2)
C46 0.071(3) 0.113(4) 0.095(3) -0.001(3) 0.033(2) 0.029(3)
C47 0.099(4) 0.131(4) 0.119(4) -0.021(4) 0.023(4) 0.009(4)
C48 0.114(6) 0.158(7) 0.165(7) -0.060(6) 0.030(6) 0.015(6)
C51 0.026(2) 0.026(2) 0.023(3) 0.0034(18) 0.0062(18) 0.0026(16)
C50 0.056(5) 0.100(9) 0.159(8) 0.065(8) 0.056(6) 0.020(6)

loop_
_atom_type_symbol
_atom_type_description
_atom_type_scat_dispersion_real
_atom_type_scat_dispersion_imag
_atom_type_scat_source
C C 0.0033 0.0016 'International Tables Vol C Tables 4.2.6.8 and 6.1.1.4'
H H 0.0000 0.0000 'International Tables Vol C Tables 4.2.6.8 and 6.1.1.4'
Cl Cl 0.1484 0.1585 'International Tables Vol C Tables 4.2.6.8 and 6.1.1.4'
N N 0.0061 0.0033 'International Tables Vol C Tables 4.2.6.8 and 6.1.1.4'
Pd Pd -0.9988 1.0072 'International Tables Vol C Tables 4.2.6.8 and 6.1.1.4'

loop_
_geom_angle_atom_site_label_1
_geom_angle_atom_site_label_2
_geom_angle_atom_site_label_3
_geom_angle
_geom_angle_site_symmetry_1
_geom_angle_site_symmetry_3
_geom_angle_publ_flag
N1 Pd1 Cl00 98.56(11) . . ?
N1 Pd1 Cl1 176.15(19) . . ?
N1 Pd1 C51 96.5(4) . . ?
N2 Pd1 Cl00 174.02(14) . . ?
N2 Pd1 N1 77.39(13) . . ?
N2 Pd1 Cl1 100.34(16) . . ?
N2 Pd1 C51 171.2(3) . . ?
N2 Pd1 C50 85.9(5) . . ?
C51 Pd1 Cl1 85.4(4) . . ?
C50 Pd1 Cl00 97.5(5) . . ?
C50 Pd1 N1 161.8(6) . . ?
C19 N1 Pd1 128.2(2) . . ?
C34 N1 Pd1 114.1(2) . . ?
C34 N1 C19 117.7(3) . . ?
C37 N2 Pd1 116.8(3) . . ?
C37 N2 C40 119.7(4) . . ?
C40 N2 Pd1 123.5(3) . . ?
C23 C22 C21 118.4(4) . . ?
C27 C22 C21 123.0(4) . . ?
C27 C22 C23 118.5(4) . . ?
C14 C15 H15 119.2 . . ?
C14 C15 C16 121.7(3) . . ?
C16 C15 H15 119.2 . . ?
C14 C19 N1 119.3(3) . . ?
C20 C19 N1 119.1(3) . . ?
C20 C19 C14 121.6(3) . . ?
C15 C14 C19 118.0(3) . . ?
C15 C14 C1 122.3(3) . . ?
C19 C14 C1 119.6(3) . . ?
C15 C16 C17 120.5(3) . . ?
C18 C16 C15 118.3(3) . . ?
C18 C16 C17 121.3(3) . . ?
N1 C34 C37 115.2(3) . . ?
N1 C34 C35 126.3(3) . . ?
C35 C34 C37 118.4(3) . . ?
C7 C2 C1 121.7(4) . . ?
C3 C2 C1 120.2(4) . . ?
C3 C2 C7 118.1(4) . . ?
C19 C20 C21 119.6(3) . . ?
C19 C20 C18 117.8(3) . . ?
C18 C20 C21 122.5(3) . . ?
C22 C21 H21 105.3 . . ?
C20 C21 C22 111.9(3) . . ?
C20 C21 H21 105.3 . . ?
C28 C21 C22 114.7(3) . . ?
C28 C21 C20 113.2(3) . . ?
C28 C21 H21 105.3 . . ?
C9 C8 C1 119.1(4) . . ?
C13 C8 C1 122.4(4) . . ?
C13 C8 C9 118.4(4) . . ?
C14 C1 C8 111.8(3) . . ?
C14 C1 H1 106.1 . . ?
C2 C1 C14 110.9(3) . . ?
C2 C1 C8 115.2(3) . . ?
C2 C1 H1 106.1 . . ?
C8 C1 H1 106.1 . . ?
C16 C18 C20 121.6(3) . . ?
C16 C18 H18 119.2 . . ?
C20 C18 H18 119.2 . . ?
C2 C7 H7 119.4 . . ?
C6 C7 C2 121.1(4) . . ?
C6 C7 H7 119.4 . . ?
N2 C37 C34 116.4(4) . . ?
N2 C37 C39 125.7(4) . . ?
C34 C37 C39 117.9(4) . . ?
C29 C28 C21 121.7(4) . . ?
C38 C28 C21 120.1(4) . . ?
C38 C28 C29 118.1(4) . . ?
C2 C3 H3 119.9 . . ?
C4 C3 C2 120.3(4) . . ?
C4 C3 H3 119.9 . . ?
C8 C9 H9 119.4 . . ?
C10 C9 C8 121.2(4) . . ?
C10 C9 H9 119.4 . . ?
C10 C11 H11 120.0 . . ?
C12 C11 H11 120.0 . . ?
C12 C11 C10 120.0(4) . . ?
C22 C23 H23 119.6 . . ?
C24 C23 C22 120.9(4) . . ?
C24 C23 H23 119.6 . . ?
C22 C27 H27 120.0 . . ?
C22 C27 C26 120.1(4) . . ?
C26 C27 H27 120.0 . . ?
C9 C10 C11 119.5(5) . . ?
C9 C10 H10 120.3 . . ?
C11 C10 H10 120.3 . . ?
C7 C6 H6 119.9 . . ?
C5 C6 C7 120.3(5) . . ?
C5 C6 H6 119.9 . . ?
C34 C35 H35A 109.5 . . ?
C34 C35 H35B 109.5 . . ?
C34 C35 H35C 109.5 . . ?
H35A C35 H35B 109.5 . . ?
H35A C35 H35C 109.5 . . ?
H35B C35 H35C 109.5 . . ?
C28 C29 H29 119.7 . . ?
C30 C29 C28 120.7(4) . . ?
C30 C29 H29 119.7 . . ?
C26 C25 H25 120.3 . . ?
C26 C25 C24 119.4(5) . . ?
C24 C25 H25 120.3 . . ?
C16 C17 H17A 109.5 . . ?
C16 C17 H17B 109.5 . . ?
C16 C17 H17C 109.5 . . ?
H17A C17 H17B 109.5 . . ?
H17A C17 H17C 109.5 . . ?
H17B C17 H17C 109.5 . . ?
C27 C26 H26 119.4 . . ?
C25 C26 C27 121.1(4) . . ?
C25 C26 H26 119.4 . . ?
C23 C24 C25 119.9(5) . . ?
C23 C24 H24 120.0 . . ?
C25 C24 H24 120.0 . . ?
C6 C5 H5 120.3 . . ?
C6 C5 C4 119.5(5) . . ?
C4 C5 H5 120.3 . . ?
C3 C4 C5 120.7(4) . . ?
C3 C4 H4 119.6 . . ?
C5 C4 H4 119.6 . . ?
C8 C13 H13 119.6 . . ?
C8 C13 C12 120.8(5) . . ?
C12 C13 H13 119.6 . . ?
C28 C38 H38 119.5 . . ?
C28 C38 C32 121.0(5) . . ?
C32 C38 H38 119.5 . . ?
C11 C12 C13 120.1(5) . . ?
C11 C12 H12 120.0 . . ?
C13 C12 H12 120.0 . . ?
C29 C30 H30 119.8 . . ?
C31 C30 C29 120.5(5) . . ?
C31 C30 H30 119.8 . . ?
C37 C39 H39A 111(4) . . ?
C37 C39 H39B 108(5) . . ?
H39A C39 H39B 112(6) . . ?
C30 C31 H31 120.2 . . ?
C30 C31 C32 119.7(5) . . ?
C32 C31 H31 120.2 . . ?
C40 C41 H41 120.8 . . ?
C42 C41 H41 120.8 . . ?
C42 C41 C40 118.4(7) . . ?
C38 C32 C31 120.0(5) . . ?
C38 C32 H32 120.0 . . ?
C31 C32 H32 120.0 . . ?
C41 C40 N2 118.0(5) . . ?
C45 C40 N2 119.6(6) . . ?
C45 C40 C41 122.3(5) . . ?
C43 C44 H44 119.7 . . ?
C43 C44 C45 120.5(7) . . ?
C45 C44 H44 119.7 . . ?
C44 C43 H43 118.3 . . ?
C44 C43 C42 123.4(6) . . ?
C42 C43 H43 118.3 . . ?
C41 C42 C43 118.5(7) . . ?
C41 C42 H42 120.8 . . ?
C43 C42 H42 120.8 . . ?
C40 C45 C44 116.6(7) . . ?
C40 C45 C46 123.2(6) . . ?
C46 C45 C44 120.2(7) . . ?
C45 C46 H46A 107.7 . . ?
C45 C46 H46B 107.7 . . ?
C45 C46 C47 118.7(8) . . ?
H46A C46 H46B 107.1 . . ?
C47 C46 H46A 107.7 . . ?
C47 C46 H46B 107.7 . . ?
C46 C47 H47 114.3 . . ?
C48 C47 C46 131.5(12) . . ?
C48 C47 H47 114.3 . . ?
C47 C48 H48A 120.0 . . ?
C47 C48 H48B 120.0 . . ?
H48A C48 H48B 120.0 . . ?
Pd1 C51 H51A 109.5 . . ?
Pd1 C51 H51B 109.5 . . ?
Pd1 C51 H51C 109.5 . . ?
H51A C51 H51B 109.5 . . ?
H51A C51 H51C 109.5 . . ?
H51B C51 H51C 109.5 . . ?
Pd1 C50 H50A 109.5 . . ?
Pd1 C50 H50B 109.5 . . ?
Pd1 C50 H50C 109.5 . . ?
H50A C50 H50B 109.5 . . ?
H50A C50 H50C 109.5 . . ?
H50B C50 H50C 109.5 . . ?

loop_
_geom_bond_atom_site_label_1
_geom_bond_atom_site_label_2
_geom_bond_distance
_geom_bond_site_symmetry_2
_geom_bond_publ_flag
Pd1 Cl00 2.258(2) . ?
Pd1 N1 2.126(3) . ?
Pd1 N2 2.053(4) . ?
Pd1 Cl1 2.167(4) . ?
Pd1 C51 2.159(12) . ?
Pd1 C50 2.085(13) . ?
N1 C19 1.437(4) . ?
N1 C34 1.296(5) . ?
N2 C37 1.275(6) . ?
N2 C40 1.447(6) . ?
C22 C21 1.539(6) . ?
C22 C23 1.396(6) . ?
C22 C27 1.381(6) . ?
C15 H15 0.9500 . ?
C15 C14 1.386(5) . ?
C15 C16 1.399(5) . ?
C19 C14 1.402(5) . ?
C19 C20 1.391(5) . ?
C14 C1 1.521(5) . ?
C16 C18 1.390(5) . ?
C16 C17 1.511(5) . ?
C34 C37 1.493(5) . ?
C34 C35 1.490(5) . ?
C2 C1 1.516(6) . ?
C2 C7 1.397(6) . ?
C2 C3 1.394(6) . ?
C20 C21 1.523(5) . ?
C20 C18 1.398(5) . ?
C21 H21 1.0000 . ?
C21 C28 1.516(6) . ?
C8 C1 1.531(5) . ?
C8 C9 1.388(6) . ?
C8 C13 1.383(6) . ?
C1 H1 1.0000 . ?
C18 H18 0.9500 . ?
C7 H7 0.9500 . ?
C7 C6 1.380(6) . ?
C37 C39 1.505(6) . ?
C28 C29 1.399(6) . ?
C28 C38 1.385(6) . ?
C3 H3 0.9500 . ?
C3 C4 1.385(7) . ?
C9 H9 0.9500 . ?
C9 C10 1.386(6) . ?
C11 H11 0.9500 . ?
C11 C10 1.391(7) . ?
C11 C12 1.369(7) . ?
C23 H23 0.9500 . ?
C23 C24 1.379(7) . ?
C27 H27 0.9500 . ?
C27 C26 1.391(7) . ?
C10 H10 0.9500 . ?
C6 H6 0.9500 . ?
C6 C5 1.374(7) . ?
C35 H35A 0.9800 . ?
C35 H35B 0.9800 . ?
C35 H35C 0.9800 . ?
C29 H29 0.9500 . ?
C29 C30 1.394(7) . ?
C25 H25 0.9500 . ?
C25 C26 1.362(7) . ?
C25 C24 1.386(7) . ?
C17 H17A 0.9800 . ?
C17 H17B 0.9800 . ?
C17 H17C 0.9800 . ?
C26 H26 0.9500 . ?
C24 H24 0.9500 . ?
C5 H5 0.9500 . ?
C5 C4 1.382(8) . ?
C4 H4 0.9500 . ?
C13 H13 0.9500 . ?
C13 C12 1.396(6) . ?
C38 H38 0.9500 . ?
C38 C32 1.388(8) . ?
C12 H12 0.9500 . ?
C30 H30 0.9500 . ?
C30 C31 1.363(8) . ?
C39 H39A 1.04(8) . ?
C39 H39B 0.95(8) . ?
C31 H31 0.9500 . ?
C31 C32 1.394(9) . ?
C41 H41 0.9500 . ?
C41 C40 1.442(9) . ?
C41 C42 1.371(8) . ?
C32 H32 0.9500 . ?
C40 C45 1.350(9) . ?
C44 H44 0.9500 . ?
C44 C43 1.317(10) . ?
C44 C45 1.447(8) . ?
C43 H43 0.9500 . ?
C43 C42 1.388(11) . ?
C42 H42 0.9500 . ?
C45 C46 1.430(11) . ?
C46 H46A 0.9900 . ?
C46 H46B 0.9900 . ?
C46 C47 1.435(14) . ?
C47 H47 0.9500 . ?
C47 C48 1.369(13) . ?
C48 H48A 0.9500 . ?
C48 H48B 0.9500 . ?
C51 H51A 0.9800 . ?
C51 H51B 0.9800 . ?
C51 H51C 0.9800 . ?
C50 H50A 0.9800 . ?
C50 H50B 0.9800 . ?
C50 H50C 0.9800 . ?

loop_
_geom_torsion_atom_site_label_1
_geom_torsion_atom_site_label_2
_geom_torsion_atom_site_label_3
_geom_torsion_atom_site_label_4
_geom_torsion
_geom_torsion_site_symmetry_1
_geom_torsion_site_symmetry_2
_geom_torsion_site_symmetry_3
_geom_torsion_site_symmetry_4
_geom_torsion_publ_flag
Pd1 N1 C19 C14 -87.2(4) . . . . ?
Pd1 N1 C19 C20 92.5(4) . . . . ?
Pd1 N1 C34 C37 -3.3(4) . . . . ?
Pd1 N1 C34 C35 176.5(3) . . . . ?
Pd1 N2 C37 C34 1.0(6) . . . . ?
Pd1 N2 C37 C39 179.8(5) . . . . ?
Pd1 N2 C40 C41 -85.9(6) . . . . ?
Pd1 N2 C40 C45 90.5(6) . . . . ?
N1 C19 C14 C15 -171.0(3) . . . . ?
N1 C19 C14 C1 6.2(5) . . . . ?
N1 C19 C20 C21 -9.0(5) . . . . ?
N1 C19 C20 C18 170.0(3) . . . . ?
N1 C34 C37 N2 1.7(6) . . . . ?
N1 C34 C37 C39 -177.3(5) . . . . ?
N2 C40 C45 C44 -176.6(5) . . . . ?
N2 C40 C45 C46 1.3(10) . . . . ?
C22 C21 C28 C29 -81.1(5) . . . . ?
C22 C21 C28 C38 102.3(5) . . . . ?
C22 C23 C24 C25 -0.9(7) . . . . ?
C22 C27 C26 C25 -0.5(7) . . . . ?
C15 C14 C1 C2 91.9(4) . . . . ?
C15 C14 C1 C8 -38.2(5) . . . . ?
C15 C16 C18 C20 5.2(6) . . . . ?
C19 N1 C34 C37 176.8(3) . . . . ?
C19 N1 C34 C35 -3.4(6) . . . . ?
C19 C14 C1 C2 -85.2(4) . . . . ?
C19 C14 C1 C8 144.8(4) . . . . ?
C19 C20 C21 C22 -144.7(4) . . . . ?
C19 C20 C21 C28 83.8(4) . . . . ?
C19 C20 C18 C16 2.9(6) . . . . ?
C14 C15 C16 C18 -6.3(6) . . . . ?
C14 C15 C16 C17 172.3(4) . . . . ?
C14 C19 C20 C21 170.7(3) . . . . ?
C14 C19 C20 C18 -10.3(6) . . . . ?
C16 C15 C14 C19 -0.8(6) . . . . ?
C16 C15 C14 C1 -177.8(4) . . . . ?
C34 N1 C19 C14 92.6(4) . . . . ?
C34 N1 C19 C20 -87.7(4) . . . . ?
C2 C7 C6 C5 -1.1(6) . . . . ?
C2 C3 C4 C5 -1.9(7) . . . . ?
C20 C19 C14 C15 9.3(5) . . . . ?
C20 C19 C14 C1 -173.5(3) . . . . ?
C20 C21 C28 C29 48.9(5) . . . . ?
C20 C21 C28 C38 -127.7(4) . . . . ?
C21 C22 C23 C24 176.2(4) . . . . ?
C21 C22 C27 C26 -175.4(4) . . . . ?
C21 C20 C18 C16 -178.2(4) . . . . ?
C21 C28 C29 C30 -175.6(4) . . . . ?
C21 C28 C38 C32 175.6(5) . . . . ?
C8 C9 C10 C11 0.2(7) . . . . ?
C8 C13 C12 C11 0.7(7) . . . . ?
C1 C2 C7 C6 178.0(4) . . . . ?
C1 C2 C3 C4 -176.5(4) . . . . ?
C1 C8 C9 C10 -176.3(4) . . . . ?
C1 C8 C13 C12 175.8(4) . . . . ?
C18 C20 C21 C22 36.4(5) . . . . ?
C18 C20 C21 C28 -95.1(4) . . . . ?
C7 C2 C1 C14 -49.7(5) . . . . ?
C7 C2 C1 C8 78.5(4) . . . . ?
C7 C2 C3 C4 1.3(6) . . . . ?
C7 C6 C5 C4 0.4(7) . . . . ?
C37 N2 C40 C41 91.4(7) . . . . ?
C37 N2 C40 C45 -92.3(7) . . . . ?
C28 C29 C30 C31 0.1(7) . . . . ?
C28 C38 C32 C31 0.1(8) . . . . ?
C3 C2 C1 C14 128.0(4) . . . . ?
C3 C2 C1 C8 -103.8(4) . . . . ?
C3 C2 C7 C6 0.2(6) . . . . ?
C9 C8 C1 C14 -62.2(5) . . . . ?
C9 C8 C1 C2 170.0(4) . . . . ?
C9 C8 C13 C12 -1.8(6) . . . . ?
C23 C22 C21 C20 52.8(5) . . . . ?
C23 C22 C21 C28 -176.5(4) . . . . ?
C23 C22 C27 C26 1.4(6) . . . . ?
C27 C22 C21 C20 -130.4(4) . . . . ?
C27 C22 C21 C28 0.3(5) . . . . ?
C27 C22 C23 C24 -0.7(6) . . . . ?
C10 C11 C12 C13 1.0(8) . . . . ?
C6 C5 C4 C3 1.1(7) . . . . ?
C35 C34 C37 N2 -178.2(4) . . . . ?
C35 C34 C37 C39 2.9(7) . . . . ?
C29 C28 C38 C32 -1.1(7) . . . . ?
C29 C30 C31 C32 -1.1(8) . . . . ?
C17 C16 C18 C20 -173.4(4) . . . . ?
C26 C25 C24 C23 1.9(7) . . . . ?
C24 C25 C26 C27 -1.2(7) . . . . ?
C13 C8 C1 C14 120.2(4) . . . . ?
C13 C8 C1 C2 -7.6(5) . . . . ?
C13 C8 C9 C10 1.4(6) . . . . ?
C38 C28 C29 C30 1.0(6) . . . . ?
C12 C11 C10 C9 -1.4(8) . . . . ?
C30 C31 C32 C38 1.0(9) . . . . ?
C41 C40 C45 C44 -0.4(9) . . . . ?
C41 C40 C45 C46 177.4(7) . . . . ?
C40 N2 C37 C34 -176.4(5) . . . . ?
C40 N2 C37 C39 2.4(8) . . . . ?
C40 C41 C42 C43 -5.4(10) . . . . ?
C40 C45 C46 C47 99.7(9) . . . . ?
C44 C43 C42 C41 3.9(12) . . . . ?
C44 C45 C46 C47 -82.5(10) . . . . ?
C43 C44 C45 C40 -1.3(10) . . . . ?
C43 C44 C45 C46 -179.2(7) . . . . ?
C42 C41 C40 N2 -179.9(6) . . . . ?
C42 C41 C40 C45 3.8(10) . . . . ?
C45 C44 C43 C42 -0.4(11) . . . . ?
C45 C46 C47 C48 127.3(11) . . . . ?
